data_7159966
loop_
_publ_author_name
'Ghosh, Swarnali'
'Das, Dwaipayan'
'Mandal, Rahul Dev'
'Das, Asish R.'

_publ_section_title
;
 Harnessing the benzyne insertion consequence to enable &#x3c0;-extended
 pyrido-acridine and quinazolino-phenanthridine.
;
_journal_issue 27
_journal_name_full 'Organic &amp; biomolecular chemistry'
_journal_page_first 5591
_journal_page_last 5602
_journal_paper_doi 10.1039/d4ob00533c
_journal_volume 22
_journal_year 2024
_chemical_formula_moiety 'C21 H14 N2 O'
_chemical_formula_sum 'C21 H14 N2 O'
_chemical_formula_weight 310.34
_space_group_crystal_system monoclinic
_space_group_IT_number 15
_space_group_name_Hall '-C 2yc'
_space_group_name_H-M_alt 'C 1 2/c 1'
_atom_sites_solution_hydrogens geom
_audit_creation_date 2023-09-03
_audit_creation_method
;
Olex2 1.5
(compiled 2023.02.24 svn.rf166f9f3 for OlexSys, GUI svn.r6725)
;
_audit_update_record
;
2023-09-04 deposited with the CCDC.	2024-06-03 downloaded from the CCDC.
;
_cell_angle_alpha 90
_cell_angle_beta 94.649(16)
_cell_angle_gamma 90
_cell_formula_units_Z 8
_cell_length_a 35.11(4)
_cell_length_b 5.380(6)
_cell_length_c 15.739(18)
_cell_measurement_reflns_used 2799
_cell_measurement_temperature 296.15
_cell_measurement_theta_max 27.14
_cell_measurement_theta_min 2.60
_cell_volume 2963(6)
_computing_cell_refinement 'SAINT V8.38A (Bruker, 2018)'
_computing_data_reduction 'SAINT V8.38A (Bruker, 2018)'
_computing_molecular_graphics 'Olex2 1.5 (Dolomanov et al., 2009)'
_computing_publication_material 'Olex2 1.5 (Dolomanov et al., 2009)'
_computing_structure_refinement 'XL  (Sheldrick, 2008)'
_computing_structure_solution 'SHELXT 2014/5 (Sheldrick, 2014)'
_diffrn_ambient_temperature 296.15
_diffrn_detector 'CCD area detector'
_diffrn_detector_area_resol_mean 7.9
_diffrn_detector_type 'Bruker SMART CCD 1K area detector'
_diffrn_measured_fraction_theta_full 1.000
_diffrn_measured_fraction_theta_max 0.965
_diffrn_measurement_device 'three-circle diffractometer'
_diffrn_measurement_device_type 'Bruker SMART CCD 1K area detector'
_diffrn_measurement_method '\w scans'
_diffrn_radiation_monochromator graphite
_diffrn_radiation_probe x-ray
_diffrn_radiation_type MoK\a
_diffrn_radiation_wavelength 0.71073
_diffrn_reflns_av_R_equivalents 0.0587
_diffrn_reflns_av_unetI/netI 0.0502
_diffrn_reflns_Laue_measured_fraction_full 1.000
_diffrn_reflns_Laue_measured_fraction_max 0.965
_diffrn_reflns_limit_h_max 44
_diffrn_reflns_limit_h_min -44
_diffrn_reflns_limit_k_max 6
_diffrn_reflns_limit_k_min -6
_diffrn_reflns_limit_l_max 18
_diffrn_reflns_limit_l_min -20
_diffrn_reflns_number 14911
_diffrn_reflns_point_group_measured_fraction_full 1.000
_diffrn_reflns_point_group_measured_fraction_max 0.965
_diffrn_reflns_theta_full 25.242
_diffrn_reflns_theta_max 27.627
_diffrn_reflns_theta_min 2.328
_diffrn_source 'sealed X-ray tube'
_diffrn_source_current 30.0
_diffrn_source_power 1.35
_diffrn_source_target Mo
_diffrn_source_voltage 45.0
_diffrn_standards_number 0
_exptl_absorpt_coefficient_mu 0.087
_exptl_absorpt_correction_T_max 0.7455
_exptl_absorpt_correction_T_min 0.6718
_exptl_absorpt_correction_type none
_exptl_absorpt_process_details
;
SADABS-2016/2 (Bruker,2016/2) was used for absorption correction.
wR2(int) was 0.1961 before and 0.0671 after correction.
The Ratio of minimum to maximum transmission is 0.9011.
The \l/2 correction factor is Not present.
;
_exptl_crystal_colour white
_exptl_crystal_density_diffrn 1.391
_exptl_crystal_description Needle
_exptl_crystal_F_000 1296
_exptl_crystal_size_max 0.54
_exptl_crystal_size_mid 0.48
_exptl_crystal_size_min 0.24
_refine_diff_density_max 0.141
_refine_diff_density_min -0.202
_refine_diff_density_rms 0.044
_refine_ls_extinction_method none
_refine_ls_goodness_of_fit_ref 1.017
_refine_ls_hydrogen_treatment constr
_refine_ls_matrix_type full
_refine_ls_number_parameters 218
_refine_ls_number_reflns 3320
_refine_ls_number_restraints 0
_refine_ls_restrained_S_all 1.017
_refine_ls_R_factor_all 0.0795
_refine_ls_R_factor_gt 0.0498
_refine_ls_shift/su_max 0.001
_refine_ls_shift/su_mean 0.000
_refine_ls_structure_factor_coef Fsqd
_refine_ls_weighting_details 'w=1/[\s^2^(Fo^2^)+(0.0653P)^2^+0.6942P] where P=(Fo^2^+2Fc^2^)/3'
_refine_ls_weighting_scheme calc
_refine_ls_wR_factor_gt 0.1252
_refine_ls_wR_factor_ref 0.1433
_reflns_Friedel_coverage 0.000
_reflns_number_gt 2196
_reflns_number_total 3320
_reflns_threshold_expression 'I > 2\s(I)'
_cod_data_source_file d4ob00533c2.cif
_cod_data_source_block ardsw_0m
_cod_depositor_comments 'Adding full bibliography for 7159966--7159967.cif.'
_cod_database_code 7159966
_shelx_shelxl_version_number 2016/6
_shelx_space_group_comment
;
The symmetry employed for this shelxl refinement is uniquely defined
by the following loop, which should always be used as a source of
symmetry information in preference to the above space-group names.
They are only intended as comments.
;
_olex2_refinement_description
;
1. Fixed Uiso
 At 1.2 times of:
  All C(H) groups
 At 1.5 times of:
  All C(H,H,H) groups
2.a Aromatic/amide H refined with riding coordinates:
 C3(H3), C9(H9), C10(H10), C11(H11), C12(H12), C14(H14), C15(H15), C16(H16),
 C17(H17), C20(H20), C21(H21)
2.b Idealised Me refined as rotating group:
 C1(H1A,H1B,H1C)
;
_olex2_submission_special_instructions 'No special instructions were received'

loop_
_space_group_symop_operation_xyz
'x, y, z'
'-x, y, -z+1/2'
'x+1/2, y+1/2, z'
'-x+1/2, y+1/2, -z+1/2'
'-x, -y, -z'
'x, -y, z-1/2'
'-x+1/2, -y+1/2, -z'
'x+1/2, -y+1/2, z-1/2'

loop_
_atom_site_label
_atom_site_type_symbol
_atom_site_fract_x
_atom_site_fract_y
_atom_site_fract_z
_atom_site_U_iso_or_equiv
_atom_site_adp_type
_atom_site_occupancy
_atom_site_site_symmetry_order
_atom_site_calc_flag
_atom_site_refinement_flags_posn
_atom_site_refinement_flags_adp
_atom_site_refinement_flags_occupancy
_atom_site_disorder_assembly
_atom_site_disorder_group
N1 N 0.36300(3) 0.6940(2) 0.48633(8) 0.0380(3) Uani 1 1 d . . . . .
N2 N 0.42609(4) 0.8262(2) 0.45979(9) 0.0419(3) Uani 1 1 d . . . . .
O3 O 0.31238(4) 0.8296(3) 0.39439(9) 0.0734(5) Uani 1 1 d . . . . .
C1 C 0.26907(5) 0.0604(3) 0.67880(13) 0.0612(5) Uani 1 1 d . . . . .
H1A H 0.270466 0.114734 0.737075 0.092 Uiso 1 1 calc R U . . .
H1B H 0.278048 -0.107749 0.676369 0.092 Uiso 1 1 calc R U . . .
H1C H 0.243062 0.068759 0.654912 0.092 Uiso 1 1 calc R U . . .
C2 C 0.29358(5) 0.2261(3) 0.62869(11) 0.0455(4) Uani 1 1 d . . . . .
C3 C 0.33266(5) 0.1911(3) 0.62910(11) 0.0432(4) Uani 1 1 d . . . . .
H3 H 0.343661 0.059361 0.660495 0.052 Uiso 1 1 calc R U . . .
C4 C 0.35646(4) 0.3442(3) 0.58459(10) 0.0368(4) Uani 1 1 d . . . . .
C5 C 0.33960(4) 0.5369(3) 0.53491(10) 0.0381(4) Uani 1 1 d . . . . .
C6 C 0.34591(5) 0.8485(3) 0.42004(11) 0.0463(4) Uani 1 1 d . . . . .
C7 C 0.37157(5) 1.0253(3) 0.38512(10) 0.0428(4) Uani 1 1 d . . . . .
C8 C 0.41078(5) 1.0064(3) 0.40525(10) 0.0415(4) Uani 1 1 d . . . . .
C9 C 0.43537(5) 1.1737(3) 0.36831(11) 0.0513(5) Uani 1 1 d . . . . .
H9 H 0.461673 1.161166 0.380382 0.062 Uiso 1 1 calc R U . . .
C10 C 0.42044(6) 1.3554(3) 0.31440(12) 0.0572(5) Uani 1 1 d . . . . .
H10 H 0.436754 1.465325 0.289713 0.069 Uiso 1 1 calc R U . . .
C11 C 0.35673(6) 1.2144(3) 0.33054(12) 0.0540(5) Uani 1 1 d . . . . .
H11 H 0.330497 1.228933 0.317797 0.065 Uiso 1 1 calc R U . . .
C12 C 0.38125(6) 1.3773(3) 0.29625(12) 0.0594(5) Uani 1 1 d . . . . .
H12 H 0.371538 1.503745 0.260467 0.071 Uiso 1 1 calc R U . . .
C13 C 0.39826(4) 0.3207(3) 0.59512(10) 0.0365(4) Uani 1 1 d . . . . .
C14 C 0.41711(5) 0.1380(3) 0.64645(11) 0.0458(4) Uani 1 1 d . . . . .
H14 H 0.402807 0.020063 0.673095 0.055 Uiso 1 1 calc R U . . .
C15 C 0.45620(5) 0.1304(3) 0.65803(12) 0.0531(5) Uani 1 1 d . . . . .
H15 H 0.468069 0.006906 0.692015 0.064 Uiso 1 1 calc R U . . .
C16 C 0.47818(5) 0.3048(3) 0.61957(12) 0.0547(5) Uani 1 1 d . . . . .
H16 H 0.504699 0.298626 0.627541 0.066 Uiso 1 1 calc R U . . .
C17 C 0.46057(5) 0.4861(3) 0.56979(11) 0.0486(4) Uani 1 1 d . . . . .
H17 H 0.475242 0.605270 0.544731 0.058 Uiso 1 1 calc R U . . .
C18 C 0.42051(4) 0.4945(3) 0.55604(10) 0.0373(4) Uani 1 1 d . . . . .
C19 C 0.40312(4) 0.6835(3) 0.49812(10) 0.0371(4) Uani 1 1 d . . . . .
C20 C 0.27821(5) 0.4260(3) 0.58307(12) 0.0558(5) Uani 1 1 d . . . . .
H20 H 0.252204 0.458315 0.583323 0.067 Uiso 1 1 calc R U . . .
C21 C 0.30031(5) 0.5788(3) 0.53722(12) 0.0543(5) Uani 1 1 d . . . . .
H21 H 0.289007 0.712234 0.507245 0.065 Uiso 1 1 calc R U . . .

loop_
_atom_site_aniso_label
_atom_site_aniso_U_11
_atom_site_aniso_U_22
_atom_site_aniso_U_33
_atom_site_aniso_U_23
_atom_site_aniso_U_13
_atom_site_aniso_U_12
N1 0.0341(7) 0.0406(7) 0.0395(8) 0.0013(6) 0.0047(6) 0.0009(5)
N2 0.0408(8) 0.0419(7) 0.0436(8) 0.0006(6) 0.0063(6) -0.0042(6)
O3 0.0425(8) 0.1014(11) 0.0744(10) 0.0354(8) -0.0060(7) -0.0007(7)
C1 0.0527(11) 0.0642(11) 0.0689(14) 0.0020(10) 0.0187(10) -0.0131(9)
C2 0.0418(9) 0.0469(9) 0.0489(10) -0.0059(8) 0.0099(8) -0.0068(7)
C3 0.0435(9) 0.0403(8) 0.0461(10) -0.0004(7) 0.0055(7) -0.0020(7)
C4 0.0369(8) 0.0372(8) 0.0364(9) -0.0072(6) 0.0047(6) -0.0020(6)
C5 0.0343(8) 0.0403(8) 0.0404(9) -0.0041(7) 0.0066(6) 0.0000(6)
C6 0.0397(9) 0.0537(9) 0.0455(10) 0.0051(8) 0.0035(7) 0.0064(7)
C7 0.0508(10) 0.0412(8) 0.0370(9) -0.0018(7) 0.0076(7) 0.0031(7)
C8 0.0483(9) 0.0384(8) 0.0383(9) -0.0058(7) 0.0074(7) -0.0010(7)
C9 0.0583(11) 0.0472(9) 0.0494(11) -0.0034(8) 0.0109(9) -0.0094(8)
C10 0.0804(14) 0.0431(9) 0.0497(11) 0.0018(8) 0.0144(10) -0.0104(9)
C11 0.0628(11) 0.0537(10) 0.0455(11) 0.0041(8) 0.0051(8) 0.0081(9)
C12 0.0872(15) 0.0451(10) 0.0466(11) 0.0061(8) 0.0102(10) 0.0047(9)
C13 0.0372(8) 0.0374(8) 0.0349(8) -0.0061(6) 0.0029(6) 0.0018(6)
C14 0.0461(10) 0.0449(9) 0.0467(10) 0.0036(7) 0.0056(8) 0.0034(7)
C15 0.0479(10) 0.0549(10) 0.0556(12) 0.0066(9) -0.0012(8) 0.0113(8)
C16 0.0360(9) 0.0658(11) 0.0615(12) 0.0021(9) -0.0011(8) 0.0070(8)
C17 0.0355(9) 0.0564(10) 0.0540(11) 0.0040(8) 0.0045(7) -0.0013(7)
C18 0.0358(8) 0.0399(8) 0.0362(9) -0.0041(7) 0.0032(7) 0.0014(6)
C19 0.0338(8) 0.0390(8) 0.0388(9) -0.0056(7) 0.0043(7) 0.0000(6)
C20 0.0341(9) 0.0638(11) 0.0712(13) 0.0030(10) 0.0138(9) 0.0016(8)
C21 0.0400(9) 0.0565(10) 0.0671(13) 0.0124(9) 0.0095(8) 0.0077(8)

loop_
_atom_type_symbol
_atom_type_description
_atom_type_scat_dispersion_real
_atom_type_scat_dispersion_imag
_atom_type_scat_source
C C 0.0033 0.0016 'International Tables Vol C Tables 4.2.6.8 and 6.1.1.4'
H H 0.0000 0.0000 'International Tables Vol C Tables 4.2.6.8 and 6.1.1.4'
N N 0.0061 0.0033 'International Tables Vol C Tables 4.2.6.8 and 6.1.1.4'
O O 0.0106 0.0060 'International Tables Vol C Tables 4.2.6.8 and 6.1.1.4'

loop_
_geom_angle_atom_site_label_1
_geom_angle_atom_site_label_2
_geom_angle_atom_site_label_3
_geom_angle
_geom_angle_site_symmetry_1
_geom_angle_site_symmetry_3
_geom_angle_publ_flag
C6 N1 C5 120.36(14) . . ?
C19 N1 C5 120.94(13) . . ?
C19 N1 C6 118.48(13) . . ?
C19 N2 C8 118.76(15) . . ?
H1A C1 H1B 109.5 . . ?
H1A C1 H1C 109.5 . . ?
H1B C1 H1C 109.5 . . ?
C2 C1 H1A 109.5 . . ?
C2 C1 H1B 109.5 . . ?
C2 C1 H1C 109.5 . . ?
C3 C2 C1 121.72(17) . . ?
C20 C2 C1 121.21(17) . . ?
C20 C2 C3 117.02(15) . . ?
C2 C3 H3 118.4 . . ?
C2 C3 C4 123.30(16) . . ?
C4 C3 H3 118.4 . . ?
C3 C4 C13 121.60(15) . . ?
C5 C4 C3 118.17(15) . . ?
C5 C4 C13 120.00(14) . . ?
C4 C5 N1 119.81(14) . . ?
C4 C5 C21 118.51(15) . . ?
C21 C5 N1 121.60(15) . . ?
N1 C6 C7 114.97(15) . . ?
O3 C6 N1 122.12(15) . . ?
O3 C6 C7 122.91(16) . . ?
C8 C7 C6 119.99(15) . . ?
C8 C7 C11 120.24(16) . . ?
C11 C7 C6 119.77(17) . . ?
N2 C8 C7 121.56(14) . . ?
N2 C8 C9 119.17(16) . . ?
C7 C8 C9 119.27(16) . . ?
C8 C9 H9 120.1 . . ?
C10 C9 C8 119.71(19) . . ?
C10 C9 H9 120.1 . . ?
C9 C10 H10 119.6 . . ?
C9 C10 C12 120.76(17) . . ?
C12 C10 H10 119.6 . . ?
C7 C11 H11 120.3 . . ?
C12 C11 C7 119.39(19) . . ?
C12 C11 H11 120.3 . . ?
C10 C12 H12 119.7 . . ?
C11 C12 C10 120.60(18) . . ?
C11 C12 H12 119.7 . . ?
C14 C13 C4 123.05(14) . . ?
C18 C13 C4 118.90(14) . . ?
C18 C13 C14 117.97(15) . . ?
C13 C14 H14 119.4 . . ?
C15 C14 C13 121.20(16) . . ?
C15 C14 H14 119.4 . . ?
C14 C15 H15 119.7 . . ?
C14 C15 C16 120.60(17) . . ?
C16 C15 H15 119.7 . . ?
C15 C16 H16 120.3 . . ?
C17 C16 C15 119.44(17) . . ?
C17 C16 H16 120.3 . . ?
C16 C17 H17 119.6 . . ?
C16 C17 C18 120.76(16) . . ?
C18 C17 H17 119.6 . . ?
C13 C18 C17 120.01(15) . . ?
C13 C18 C19 121.33(15) . . ?
C17 C18 C19 118.63(14) . . ?
N1 C19 C18 118.18(13) . . ?
N2 C19 N1 124.64(15) . . ?
N2 C19 C18 117.16(15) . . ?
C2 C20 H20 119.1 . . ?
C21 C20 C2 121.75(17) . . ?
C21 C20 H20 119.1 . . ?
C5 C21 H21 119.5 . . ?
C20 C21 C5 121.07(17) . . ?
C20 C21 H21 119.5 . . ?

loop_
_geom_bond_atom_site_label_1
_geom_bond_atom_site_label_2
_geom_bond_distance
_geom_bond_site_symmetry_2
_geom_bond_publ_flag
N1 C5 1.441(2) . ?
N1 C6 1.427(2) . ?
N1 C19 1.407(2) . ?
N2 C8 1.375(2) . ?
N2 C19 1.297(2) . ?
O3 C6 1.217(2) . ?
C1 H1A 0.9600 . ?
C1 H1B 0.9600 . ?
C1 H1C 0.9600 . ?
C1 C2 1.506(2) . ?
C2 C3 1.384(3) . ?
C2 C20 1.379(3) . ?
C3 H3 0.9300 . ?
C3 C4 1.401(2) . ?
C4 C5 1.400(2) . ?
C4 C13 1.469(3) . ?
C5 C21 1.401(3) . ?
C6 C7 1.449(2) . ?
C7 C8 1.391(3) . ?
C7 C11 1.404(2) . ?
C8 C9 1.405(2) . ?
C9 H9 0.9300 . ?
C9 C10 1.370(3) . ?
C10 H10 0.9300 . ?
C10 C12 1.388(3) . ?
C11 H11 0.9300 . ?
C11 C12 1.369(3) . ?
C12 H12 0.9300 . ?
C13 C14 1.403(2) . ?
C13 C18 1.393(2) . ?
C14 H14 0.9300 . ?
C14 C15 1.371(3) . ?
C15 H15 0.9300 . ?
C15 C16 1.385(3) . ?
C16 H16 0.9300 . ?
C16 C17 1.367(3) . ?
C17 H17 0.9300 . ?
C17 C18 1.406(3) . ?
C18 C19 1.465(2) . ?
C20 H20 0.9300 . ?
C20 C21 1.375(3) . ?
C21 H21 0.9300 . ?

loop_
_geom_torsion_atom_site_label_1
_geom_torsion_atom_site_label_2
_geom_torsion_atom_site_label_3
_geom_torsion_atom_site_label_4
_geom_torsion
_geom_torsion_site_symmetry_1
_geom_torsion_site_symmetry_2
_geom_torsion_site_symmetry_3
_geom_torsion_site_symmetry_4
_geom_torsion_publ_flag
N1 C5 C21 C20 179.30(16) . . . . ?
N1 C6 C7 C8 11.4(2) . . . . ?
N1 C6 C7 C11 -169.00(14) . . . . ?
N2 C8 C9 C10 -179.46(14) . . . . ?
O3 C6 C7 C8 -167.66(18) . . . . ?
O3 C6 C7 C11 11.9(3) . . . . ?
C1 C2 C3 C4 -178.75(15) . . . . ?
C1 C2 C20 C21 179.87(17) . . . . ?
C2 C3 C4 C5 -2.3(2) . . . . ?
C2 C3 C4 C13 172.18(15) . . . . ?
C2 C20 C21 C5 0.1(3) . . . . ?
C3 C2 C20 C21 2.4(3) . . . . ?
C3 C4 C5 N1 -178.30(13) . . . . ?
C3 C4 C5 C21 4.8(2) . . . . ?
C3 C4 C13 C14 3.2(2) . . . . ?
C3 C4 C13 C18 -173.44(14) . . . . ?
C4 C5 C21 C20 -3.8(3) . . . . ?
C4 C13 C14 C15 -176.62(15) . . . . ?
C4 C13 C18 C17 175.73(14) . . . . ?
C4 C13 C18 C19 -6.2(2) . . . . ?
C5 N1 C6 O3 -10.1(2) . . . . ?
C5 N1 C6 C7 170.76(13) . . . . ?
C5 N1 C19 N2 -176.73(13) . . . . ?
C5 N1 C19 C18 4.9(2) . . . . ?
C5 C4 C13 C14 177.58(14) . . . . ?
C5 C4 C13 C18 0.9(2) . . . . ?
C6 N1 C5 C4 164.46(14) . . . . ?
C6 N1 C5 C21 -18.7(2) . . . . ?
C6 N1 C19 N2 8.6(2) . . . . ?
C6 N1 C19 C18 -169.86(13) . . . . ?
C6 C7 C8 N2 -1.7(2) . . . . ?
C6 C7 C8 C9 177.62(14) . . . . ?
C6 C7 C11 C12 -178.50(15) . . . . ?
C7 C8 C9 C10 1.2(2) . . . . ?
C7 C11 C12 C10 0.6(3) . . . . ?
C8 N2 C19 N1 1.9(2) . . . . ?
C8 N2 C19 C18 -179.71(13) . . . . ?
C8 C7 C11 C12 1.1(2) . . . . ?
C8 C9 C10 C12 0.4(3) . . . . ?
C9 C10 C12 C11 -1.3(3) . . . . ?
C11 C7 C8 N2 178.73(14) . . . . ?
C11 C7 C8 C9 -2.0(2) . . . . ?
C13 C4 C5 N1 7.2(2) . . . . ?
C13 C4 C5 C21 -169.79(15) . . . . ?
C13 C14 C15 C16 0.4(3) . . . . ?
C13 C18 C19 N1 3.4(2) . . . . ?
C13 C18 C19 N2 -175.13(13) . . . . ?
C14 C13 C18 C17 -1.1(2) . . . . ?
C14 C13 C18 C19 176.92(13) . . . . ?
C14 C15 C16 C17 0.1(3) . . . . ?
C15 C16 C17 C18 -1.2(3) . . . . ?
C16 C17 C18 C13 1.7(2) . . . . ?
C16 C17 C18 C19 -176.40(15) . . . . ?
C17 C18 C19 N1 -178.55(13) . . . . ?
C17 C18 C19 N2 2.9(2) . . . . ?
C18 C13 C14 C15 0.1(2) . . . . ?
C19 N1 C5 C4 -10.1(2) . . . . ?
C19 N1 C5 C21 166.70(15) . . . . ?
C19 N1 C6 O3 164.60(17) . . . . ?
C19 N1 C6 C7 -14.5(2) . . . . ?
C19 N2 C8 C7 -5.3(2) . . . . ?
C19 N2 C8 C9 175.36(14) . . . . ?
C20 C2 C3 C4 -1.3(3) . . . . ?
